data_7219111
loop_
_publ_author_name
'Kapustin, E. A.'
'Minkov, V. S.'
'Boldyreva, E. V.'

_publ_section_title
;
 Sarcosine and betaine crystals upon cooling: structural motifs unstable
 at high pressure become stable at low temperatures.
;
_journal_issue 5
_journal_name_full 'Physical chemistry chemical physics : PCCP'
_journal_page_first 3534
_journal_page_last 3543
_journal_paper_doi 10.1039/c4cp05094k
_journal_volume 17
_journal_year 2015
_chemical_formula_moiety 'C5 H11 N O2'
_chemical_formula_sum 'C5 H11 N O2'
_chemical_formula_weight 117.15
_chemical_name_common N,N,N-trimethylglycine
_chemical_name_systematic
; 
 2-(Trimethylamino)acetic acid 
;
_space_group_IT_number 62
_symmetry_cell_setting orthorhombic
_symmetry_space_group_name_Hall '-P 2ac 2n'
_symmetry_space_group_name_H-M 'P n m a'
_atom_sites_solution_hydrogens geom
_atom_sites_solution_primary direct
_atom_sites_solution_secondary difmap
_audit_creation_method SHELXL-97
_audit_update_record
;
2014-05-20 deposited with the CCDC.
2014-12-16 downloaded from the CCDC.
;
_cell_angle_alpha 90.00
_cell_angle_beta 90.00
_cell_angle_gamma 90.00
_cell_formula_units_Z 4
_cell_length_a 14.5379(13)
_cell_length_b 6.7879(4)
_cell_length_c 6.0772(4)
_cell_measurement_reflns_used 5888
_cell_measurement_temperature 150(2)
_cell_measurement_theta_max 29.50
_cell_measurement_theta_min 2.80
_cell_volume 599.71(8)
_computing_structure_refinement 'SHELXL-97 (Sheldrick, 1997)'
_computing_structure_solution 'SHELXS-97 (Sheldrick, 1990)'
_diffrn_ambient_temperature 150(2)
_diffrn_detector_area_resol_mean 6.67
_diffrn_measured_fraction_theta_full 0.997
_diffrn_measured_fraction_theta_max 0.997
_diffrn_measurement_device '2-circle goniometer'
_diffrn_measurement_device_type 'STOE IPDS 2'
_diffrn_measurement_method 'rotation method'
_diffrn_radiation_monochromator graphite
_diffrn_radiation_source 'fine-focus sealed tube'
_diffrn_radiation_type MoK\a
_diffrn_radiation_wavelength 0.71073
_diffrn_reflns_av_R_equivalents 0.0356
_diffrn_reflns_av_sigmaI/netI 0.0196
_diffrn_reflns_limit_h_max 18
_diffrn_reflns_limit_h_min -19
_diffrn_reflns_limit_k_max 9
_diffrn_reflns_limit_k_min -9
_diffrn_reflns_limit_l_max 8
_diffrn_reflns_limit_l_min -8
_diffrn_reflns_number 5539
_diffrn_reflns_theta_full 29.17
_diffrn_reflns_theta_max 29.17
_diffrn_reflns_theta_min 2.80
_exptl_absorpt_coefficient_mu 0.099
_exptl_absorpt_correction_type none
_exptl_crystal_colour colourless
_exptl_crystal_density_diffrn 1.297
_exptl_crystal_density_method 'not measured'
_exptl_crystal_description plate
_exptl_crystal_F_000 256
_exptl_crystal_size_max 0.45
_exptl_crystal_size_mid 0.40
_exptl_crystal_size_min 0.10
_refine_diff_density_max 0.140
_refine_diff_density_min -0.320
_refine_diff_density_rms 0.068
_refine_ls_extinction_method none
_refine_ls_goodness_of_fit_ref 1.083
_refine_ls_hydrogen_treatment mixed
_refine_ls_matrix_type full
_refine_ls_number_parameters 63
_refine_ls_number_reflns 875
_refine_ls_number_restraints 0
_refine_ls_restrained_S_all 1.083
_refine_ls_R_factor_all 0.0451
_refine_ls_R_factor_gt 0.0369
_refine_ls_shift/su_max 0.000
_refine_ls_shift/su_mean 0.000
_refine_ls_structure_factor_coef Fsqd
_refine_ls_weighting_details 'calc w=1/[\s^2^(Fo^2^)+(0.0535P)^2^+0.0494P] where P=(Fo^2^+2Fc^2^)/3'
_refine_ls_weighting_scheme calc
_refine_ls_wR_factor_gt 0.0893
_refine_ls_wR_factor_ref 0.0924
_reflns_number_gt 731
_reflns_number_total 875
_reflns_threshold_expression >2sigma(I)
_cod_data_source_file c4cp05094k2.cif
_cod_data_source_block Betaine-150
_cod_depositor_comments 'Adding full bibliography for 7219096--7219113.cif.'
_cod_database_code 7219111

loop_
_symmetry_equiv_pos_as_xyz
'x, y, z'
'-x+1/2, -y, z+1/2'
'x+1/2, -y+1/2, -z+1/2'
'-x, y+1/2, -z'
'-x, -y, -z'
'x-1/2, y, -z-1/2'
'-x-1/2, y-1/2, z-1/2'
'x, -y-1/2, z'

loop_
_atom_site_label
_atom_site_type_symbol
_atom_site_fract_x
_atom_site_fract_y
_atom_site_fract_z
_atom_site_U_iso_or_equiv
_atom_site_adp_type
_atom_site_occupancy
_atom_site_symmetry_multiplicity
_atom_site_calc_flag
_atom_site_refinement_flags
N1 N 0.62726(7) 0.2500 0.81461(16) 0.0175(2) Uani 1 2 d S
O1 O 0.87686(7) 0.2500 0.7035(2) 0.0381(3) Uani 1 2 d S
C4 C 0.58179(10) 0.2500 1.0369(2) 0.0247(3) Uani 1 2 d S
H4A H 0.5154(14) 0.2500 1.009(3) 0.037 Uiso 1 2 d S
H4B H 0.6018(9) 0.367(2) 1.114(2) 0.037 Uiso 1 1 d .
C3 C 0.59678(7) 0.43087(15) 0.69312(16) 0.0234(2) Uani 1 1 d .
H3A H 0.6233(9) 0.427(2) 0.545(2) 0.035 Uiso 1 1 d .
H3B H 0.5297(10) 0.427(2) 0.6872(19) 0.035 Uiso 1 1 d .
H3C H 0.6189(10) 0.544(2) 0.775(2) 0.035 Uiso 1 1 d .
C1 C 0.79349(9) 0.2500 0.6507(2) 0.0240(3) Uani 1 2 d S
C2 C 0.72995(9) 0.2500 0.8524(2) 0.0216(3) Uani 1 2 d S
H2A H 0.7424(8) 0.3691(18) 0.9378(18) 0.026 Uiso 1 1 d .
O2 O 0.76017(7) 0.2500 0.46143(16) 0.0296(3) Uani 1 2 d S

loop_
_atom_site_aniso_label
_atom_site_aniso_U_11
_atom_site_aniso_U_22
_atom_site_aniso_U_33
_atom_site_aniso_U_23
_atom_site_aniso_U_13
_atom_site_aniso_U_12
N1 0.0144(5) 0.0191(5) 0.0191(5) 0.000 0.0006(4) 0.000
O1 0.0161(5) 0.0417(7) 0.0566(8) 0.000 0.0070(5) 0.000
C4 0.0206(6) 0.0337(7) 0.0199(6) 0.000 0.0032(5) 0.000
C3 0.0218(5) 0.0216(4) 0.0268(4) 0.0037(4) -0.0001(3) 0.0040(3)
C1 0.0189(6) 0.0168(5) 0.0364(7) 0.000 0.0067(5) 0.000
C2 0.0142(6) 0.0245(6) 0.0260(6) 0.000 -0.0017(4) 0.000
O2 0.0309(6) 0.0300(5) 0.0280(5) 0.000 0.0102(4) 0.000

loop_
_atom_type_symbol
_atom_type_description
_atom_type_scat_dispersion_real
_atom_type_scat_dispersion_imag
_atom_type_scat_source
C C 0.0033 0.0016 'International Tables Vol C Tables 4.2.6.8 and 6.1.1.4'
H H 0.0000 0.0000 'International Tables Vol C Tables 4.2.6.8 and 6.1.1.4'
N N 0.0061 0.0033 'International Tables Vol C Tables 4.2.6.8 and 6.1.1.4'
O O 0.0106 0.0060 'International Tables Vol C Tables 4.2.6.8 and 6.1.1.4'

loop_
_geom_angle_atom_site_label_1
_geom_angle_atom_site_label_2
_geom_angle_atom_site_label_3
_geom_angle
_geom_angle_site_symmetry_1
_geom_angle_site_symmetry_3
C3 N1 C3 109.91(10) . 8_565
C3 N1 C4 108.20(7) . .
C3 N1 C4 108.20(7) 8_565 .
C3 N1 C2 111.52(6) . .
C3 N1 C2 111.53(6) 8_565 .
C4 N1 C2 107.33(10) . .
N1 C4 H4A 106.2(12) . .
N1 C4 H4B 107.7(8) . .
H4A C4 H4B 112.3(10) . .
N1 C3 H3A 108.4(8) . .
N1 C3 H3B 107.1(9) . .
H3A C3 H3B 111.0(11) . .
N1 C3 H3C 107.2(8) . .
H3A C3 H3C 111.3(12) . .
H3B C3 H3C 111.7(12) . .
O2 C1 O1 127.68(14) . .
O2 C1 C2 120.16(12) . .
O1 C1 C2 112.16(13) . .
N1 C2 C1 118.25(11) . .
N1 C2 H2A 105.3(7) . .
C1 C2 H2A 108.2(7) . .

loop_
_geom_bond_atom_site_label_1
_geom_bond_atom_site_label_2
_geom_bond_distance
_geom_bond_site_symmetry_2
N1 C3 1.4996(11) .
N1 C3 1.4996(11) 8_565
N1 C4 1.5041(16) .
N1 C2 1.5104(16) .
O1 C1 1.2538(17) .
C4 H4A 0.979(19) .
C4 H4B 0.965(14) .
C3 H3A 0.982(13) .
C3 H3B 0.977(15) .
C3 H3C 0.970(15) .
C1 O2 1.2478(18) .
C1 C2 1.5351(19) .
C2 H2A 0.978(12) .

loop_
_geom_torsion_atom_site_label_1
_geom_torsion_atom_site_label_2
_geom_torsion_atom_site_label_3
_geom_torsion_atom_site_label_4
_geom_torsion
_geom_torsion_site_symmetry_1
C3 N1 C2 C1 -61.65(7) .
C3 N1 C2 C1 61.65(7) 8_565
C4 N1 C2 C1 180.0 .
O2 C1 C2 N1 0.0 .
O1 C1 C2 N1 180.0 .
